data_7058813
loop_
_publ_author_name
'Han, Young-Sung'
'Jung, Kang-Yeoun'
'Kim, Yong-Joo'
'Baeck, Kyoung Koo'
'Lee, Gang Min'
'Lee, Soon W.'

_publ_section_title
;
 Reactivities of zero-valent group 10 complexes toward organic
 isocyanates: synthesis of metallacycles containing dimeric isocyanate
 units, isocyanate cyclotrimerization, and computational chemistry
;
_journal_issue 39
_journal_name_full 'New Journal of Chemistry'
_journal_page_first 15614
_journal_paper_doi 10.1039/C9NJ03332G
_journal_volume 43
_journal_year 2019
_chemical_formula_moiety 'C26 H36 N2 O2 P2 Pt, C2 H10 O'
_chemical_formula_sum 'C28 H46 N2 O3 P2 Pt'
_chemical_formula_weight 715.70
_space_group_crystal_system triclinic
_space_group_IT_number 2
_space_group_name_Hall '-P 1'
_space_group_name_H-M_alt 'P -1'
_symmetry_space_group_name_Hall '-P 1'
_symmetry_space_group_name_H-M 'P -1'
_atom_sites_solution_hydrogens geom
_audit_creation_method SHELXL-2018/1
_audit_update_record
;
2019-09-04 deposited with the CCDC.    2019-09-09 downloaded from the CCDC.
;
_cell_angle_alpha 87.1015(12)
_cell_angle_beta 77.8389(11)
_cell_angle_gamma 73.5013(11)
_cell_formula_units_Z 2
_cell_length_a 9.7165(3)
_cell_length_b 11.7105(4)
_cell_length_c 14.6358(5)
_cell_measurement_reflns_used 9984
_cell_measurement_temperature 223(2)
_cell_measurement_theta_max 28.34
_cell_measurement_theta_min 2.23
_cell_volume 1560.86(9)
_computing_cell_refinement 'Bruker SAINT'
_computing_data_collection 'Bruker APEX2'
_computing_data_reduction 'Bruker SAINT'
_computing_molecular_graphics 'Bruker SHELXTL'
_computing_publication_material 'Bruker SHELXTL'
_computing_structure_refinement 'SHELXL-2018/1 (Sheldrick, 2018)'
_computing_structure_solution 'SHELXS-2018/1 (Sheldrick, 2018)'
_diffrn_ambient_temperature 223(2)
_diffrn_measured_fraction_theta_full 0.999
_diffrn_measured_fraction_theta_max 0.985
_diffrn_measurement_device_type 'PHOTON 100 CMOS'
_diffrn_measurement_method '\f and \w scans'
_diffrn_radiation_monochromator graphite
_diffrn_radiation_source 'sealed tube'
_diffrn_radiation_type MoK\a
_diffrn_radiation_wavelength 0.71073
_diffrn_reflns_av_R_equivalents 0.0324
_diffrn_reflns_av_unetI/netI 0.0190
_diffrn_reflns_Laue_measured_fraction_full 0.999
_diffrn_reflns_Laue_measured_fraction_max 0.985
_diffrn_reflns_limit_h_max 12
_diffrn_reflns_limit_h_min -13
_diffrn_reflns_limit_k_max 15
_diffrn_reflns_limit_k_min -15
_diffrn_reflns_limit_l_max 19
_diffrn_reflns_limit_l_min -19
_diffrn_reflns_number 55244
_diffrn_reflns_point_group_measured_fraction_full 0.999
_diffrn_reflns_point_group_measured_fraction_max 0.985
_diffrn_reflns_theta_full 25.242
_diffrn_reflns_theta_max 28.563
_diffrn_reflns_theta_min 2.233
_exptl_absorpt_coefficient_mu 4.627
_exptl_absorpt_correction_T_max 0.7457
_exptl_absorpt_correction_T_min 0.6046
_exptl_absorpt_correction_type multi-scan
_exptl_absorpt_process_details '(SADABS; Sheldrick, 1996)'
_exptl_crystal_colour colourless
_exptl_crystal_density_diffrn 1.523
_exptl_crystal_description Needle
_exptl_crystal_F_000 720
_exptl_crystal_size_max 0.190
_exptl_crystal_size_mid 0.120
_exptl_crystal_size_min 0.100
_refine_diff_density_max 0.726
_refine_diff_density_min -0.572
_refine_diff_density_rms 0.085
_refine_ls_extinction_method none
_refine_ls_goodness_of_fit_ref 1.100
_refine_ls_hydrogen_treatment constr
_refine_ls_matrix_type full
_refine_ls_number_parameters 327
_refine_ls_number_reflns 7839
_refine_ls_number_restraints 0
_refine_ls_restrained_S_all 1.100
_refine_ls_R_factor_all 0.0223
_refine_ls_R_factor_gt 0.0180
_refine_ls_shift/su_max 0.002
_refine_ls_shift/su_mean 0.000
_refine_ls_structure_factor_coef Fsqd
_refine_ls_weighting_details 'w=1/[\s^2^(Fo^2^)+(0.0173P)^2^+0.7684P] where P=(Fo^2^+2Fc^2^)/3'
_refine_ls_weighting_scheme calc
_refine_ls_wR_factor_gt 0.0386
_refine_ls_wR_factor_ref 0.0404
_reflns_Friedel_coverage 0.000
_reflns_number_gt 7251
_reflns_number_total 7839
_reflns_threshold_expression 'I > 2\s(I)'
_cod_data_source_file c9nj03332g2.cif
_cod_data_source_block HYS125
_cod_depositor_comments
;
The following automatic conversions were performed:

'_exptl_absorpt_correction_type' value 'Multi-scan' changed to
'multi-scan' according to
/home/data/users/saulius/crontab/automatic-downloads/rss-feeds/RSC/lib/dictionaries/cif_core.dic
dictionary named 'cif_core.dic' version 2.4.2 from 2011-04-26.

Automatic conversion script
Id: cif_fix_values 4973 2017-02-22 13:04:09Z antanas 

 Adding full bibliography for 7058812--7058816.cif.
;
_cod_database_code 7058813
_shelx_shelxl_version_number 2018/1
_shelx_space_group_comment
;
The symmetry employed for this shelxl refinement is uniquely defined
by the following loop, which should always be used as a source of
symmetry information in preference to the above space-group names.
They are only intended as comments.
;
_shelx_estimated_absorpt_t_min 0.473
_shelx_estimated_absorpt_t_max 0.655

loop_
_space_group_symop_operation_xyz
'x, y, z'
'-x, -y, -z'

loop_
_atom_site_label
_atom_site_type_symbol
_atom_site_fract_x
_atom_site_fract_y
_atom_site_fract_z
_atom_site_U_iso_or_equiv
_atom_site_adp_type
_atom_site_occupancy
_atom_site_site_symmetry_order
_atom_site_calc_flag
_atom_site_refinement_flags_posn
_atom_site_refinement_flags_adp
Pt1 Pt 0.01103(2) -0.23018(2) -0.03485(2) 0.02269(3) Uani 1 1 d . .
P1 P 0.02439(6) -0.09313(5) -0.15754(4) 0.02875(11) Uani 1 1 d . .
P2 P 0.24716(6) -0.33798(5) -0.07677(4) 0.03073(12) Uani 1 1 d . .
O1 O 0.09958(18) -0.36662(16) 0.12987(12) 0.0432(4) Uani 1 1 d . .
O2 O -0.38677(17) -0.20564(16) 0.14148(12) 0.0414(4) Uani 1 1 d . .
N1 N -0.1435(2) -0.28799(17) 0.14173(12) 0.0308(4) Uani 1 1 d . .
N2 N -0.21170(18) -0.17648(16) 0.01646(12) 0.0268(4) Uani 1 1 d . .
C1 C 0.1840(3) -0.0384(2) -0.16596(18) 0.0411(6) Uani 1 1 d . .
H1A H 0.271652 -0.105244 -0.173134 0.062 Uiso 1 1 calc R U
H1B H 0.191422 0.013218 -0.219631 0.062 Uiso 1 1 calc R U
H1C H 0.174039 0.005941 -0.109595 0.062 Uiso 1 1 calc R U
C2 C -0.1161(3) 0.0490(2) -0.1451(2) 0.0454(6) Uani 1 1 d . .
H2A H -0.211540 0.035489 -0.139571 0.068 Uiso 1 1 calc R U
H2B H -0.114634 0.089990 -0.089544 0.068 Uiso 1 1 calc R U
H2C H -0.097251 0.097267 -0.199580 0.068 Uiso 1 1 calc R U
C3 C 0.0312(3) -0.1359(3) -0.27654(16) 0.0479(6) Uani 1 1 d . .
H3A H 0.103938 -0.212077 -0.291838 0.072 Uiso 1 1 calc R U
H3B H -0.064137 -0.142343 -0.281805 0.072 Uiso 1 1 calc R U
H3C H 0.057558 -0.076011 -0.319450 0.072 Uiso 1 1 calc R U
C4 C 0.3778(3) -0.2968(3) -0.0232(2) 0.0564(8) Uani 1 1 d . .
H4A H 0.371931 -0.213476 -0.035149 0.085 Uiso 1 1 calc R U
H4B H 0.355551 -0.309323 0.043670 0.085 Uiso 1 1 calc R U
H4C H 0.475954 -0.345413 -0.049411 0.085 Uiso 1 1 calc R U
C5 C 0.2704(3) -0.4939(2) -0.0489(2) 0.0564(7) Uani 1 1 d . .
H5A H 0.203236 -0.522914 -0.075604 0.085 Uiso 1 1 calc R U
H5B H 0.370436 -0.539148 -0.074694 0.085 Uiso 1 1 calc R U
H5C H 0.250032 -0.503058 0.018386 0.085 Uiso 1 1 calc R U
C6 C 0.3333(3) -0.3525(3) -0.20043(19) 0.0520(7) Uani 1 1 d . .
H6A H 0.269947 -0.374792 -0.235109 0.078 Uiso 1 1 calc R U
H6B H 0.349191 -0.277099 -0.223199 0.078 Uiso 1 1 calc R U
H6C H 0.426668 -0.413408 -0.208842 0.078 Uiso 1 1 calc R U
C7 C -0.0030(2) -0.31158(18) 0.09299(13) 0.0242(4) Uani 1 1 d . .
C8 C -0.1784(3) -0.3337(2) 0.23665(16) 0.0368(5) Uani 1 1 d . .
H8A H -0.101838 -0.406974 0.243708 0.044 Uiso 1 1 calc R U
H8B H -0.271323 -0.354050 0.244826 0.044 Uiso 1 1 calc R U
C9 C -0.1906(2) -0.2463(2) 0.31214(15) 0.0333(5) Uani 1 1 d . .
C10 C -0.0723(3) -0.2509(2) 0.35256(18) 0.0421(6) Uani 1 1 d . .
H10 H 0.015904 -0.311142 0.334084 0.051 Uiso 1 1 calc R U
C11 C -0.0818(3) -0.1684(3) 0.41953(19) 0.0467(6) Uani 1 1 d . .
H11 H 0.000041 -0.173965 0.445936 0.056 Uiso 1 1 calc R U
C12 C -0.2093(3) -0.0778(2) 0.44866(17) 0.0410(6) Uani 1 1 d . .
C13 C -0.3279(3) -0.0737(2) 0.40863(16) 0.0418(6) Uani 1 1 d . .
H13 H -0.415937 -0.013284 0.427123 0.050 Uiso 1 1 calc R U
C14 C -0.3193(3) -0.1566(2) 0.34204(16) 0.0399(6) Uani 1 1 d . .
H14 H -0.401853 -0.152122 0.316677 0.048 Uiso 1 1 calc R U
C15 C -0.2199(4) 0.0138(3) 0.5207(2) 0.0586(8) Uani 1 1 d . .
H15A H -0.183958 0.078196 0.490134 0.088 Uiso 1 1 calc R U
H15B H -0.161226 -0.023096 0.565971 0.088 Uiso 1 1 calc R U
H15C H -0.321424 0.045119 0.552354 0.088 Uiso 1 1 calc R U
C16 C -0.2582(2) -0.22005(19) 0.10007(15) 0.0289(4) Uani 1 1 d . .
C17 C -0.3271(2) -0.1157(2) -0.03284(15) 0.0321(5) Uani 1 1 d . .
H17A H -0.324850 -0.032718 -0.042379 0.039 Uiso 1 1 calc R U
H17B H -0.421978 -0.114946 0.007013 0.039 Uiso 1 1 calc R U
C18 C -0.3170(2) -0.1697(2) -0.12651(15) 0.0293(4) Uani 1 1 d . .
C19 C -0.3936(3) -0.1015(2) -0.19003(17) 0.0374(5) Uani 1 1 d . .
H19 H -0.445183 -0.021326 -0.175948 0.045 Uiso 1 1 calc R U
C20 C -0.3943(3) -0.1509(3) -0.27389(18) 0.0447(6) Uani 1 1 d . .
H20 H -0.446920 -0.103304 -0.315766 0.054 Uiso 1 1 calc R U
C21 C -0.3194(3) -0.2687(3) -0.29782(17) 0.0428(6) Uani 1 1 d . .
C22 C -0.2430(3) -0.3362(2) -0.23432(17) 0.0394(5) Uani 1 1 d . .
H22 H -0.191275 -0.416298 -0.248601 0.047 Uiso 1 1 calc R U
C23 C -0.2417(2) -0.2877(2) -0.15007(16) 0.0328(5) Uani 1 1 d . .
H23 H -0.189066 -0.335409 -0.108254 0.039 Uiso 1 1 calc R U
C24 C -0.3227(4) -0.3214(3) -0.3891(2) 0.0638(9) Uani 1 1 d . .
H24A H -0.276310 -0.406518 -0.389931 0.096 Uiso 1 1 calc R U
H24B H -0.270217 -0.284748 -0.440584 0.096 Uiso 1 1 calc R U
H24C H -0.423580 -0.306745 -0.395477 0.096 Uiso 1 1 calc R U
O3 O 0.2535(2) -0.36303(19) 0.43137(14) 0.0549(5) Uani 1 1 d . .
C27 C 0.3810(3) -0.3484(3) 0.3712(2) 0.0622(8) Uani 1 1 d . .
H27A H 0.458293 -0.424204 0.364301 0.075 Uiso 1 1 calc R U
H27B H 0.416046 -0.289658 0.397971 0.075 Uiso 1 1 calc R U
C26 C 0.2694(4) -0.3982(3) 0.5224(2) 0.0657(9) Uani 1 1 d . .
H26A H 0.293840 -0.336348 0.553145 0.079 Uiso 1 1 calc R U
H26B H 0.349568 -0.471749 0.520121 0.079 Uiso 1 1 calc R U
C28 C 0.3492(4) -0.3083(5) 0.2793(3) 0.1003(16) Uani 1 1 d . .
H28A H 0.437412 -0.298494 0.238320 0.150 Uiso 1 1 calc R U
H28B H 0.315614 -0.367125 0.252664 0.150 Uiso 1 1 calc R U
H28C H 0.273456 -0.232866 0.286263 0.150 Uiso 1 1 calc R U
C25 C 0.1306(5) -0.4183(3) 0.5765(2) 0.0756(10) Uani 1 1 d . .
H25A H 0.142136 -0.442599 0.639400 0.113 Uiso 1 1 calc R U
H25B H 0.051704 -0.345073 0.579135 0.113 Uiso 1 1 calc R U
H25C H 0.107305 -0.480165 0.546186 0.113 Uiso 1 1 calc R U

loop_
_atom_site_aniso_label
_atom_site_aniso_U_11
_atom_site_aniso_U_22
_atom_site_aniso_U_33
_atom_site_aniso_U_23
_atom_site_aniso_U_13
_atom_site_aniso_U_12
Pt1 0.02178(4) 0.02231(4) 0.02424(4) 0.00238(3) -0.00340(3) -0.00794(3)
P1 0.0353(3) 0.0261(3) 0.0261(3) 0.0037(2) -0.0045(2) -0.0124(2)
P2 0.0241(3) 0.0289(3) 0.0364(3) 0.0008(2) -0.0022(2) -0.0059(2)
O1 0.0360(9) 0.0518(11) 0.0378(9) 0.0147(8) -0.0099(7) -0.0071(8)
O2 0.0282(8) 0.0547(11) 0.0389(9) 0.0060(8) 0.0026(7) -0.0155(8)
N1 0.0335(10) 0.0346(10) 0.0259(9) 0.0083(7) -0.0052(7) -0.0140(8)
N2 0.0201(8) 0.0337(9) 0.0251(8) 0.0006(7) -0.0016(7) -0.0074(7)
C1 0.0461(14) 0.0372(13) 0.0446(14) 0.0047(11) -0.0036(11) -0.0236(11)
C2 0.0496(15) 0.0286(12) 0.0577(16) 0.0111(11) -0.0154(13) -0.0087(11)
C3 0.0696(18) 0.0535(16) 0.0269(12) 0.0035(11) -0.0091(12) -0.0281(14)
C4 0.0278(13) 0.072(2) 0.071(2) -0.0069(16) -0.0142(13) -0.0113(13)
C5 0.0575(17) 0.0302(13) 0.0672(19) 0.0046(13) 0.0011(15) -0.0006(12)
C6 0.0467(15) 0.0485(16) 0.0462(15) -0.0047(12) 0.0088(12) -0.0025(12)
C7 0.0311(10) 0.0239(9) 0.0200(9) 0.0050(7) -0.0092(8) -0.0094(8)
C8 0.0409(13) 0.0398(13) 0.0313(12) 0.0122(10) -0.0025(10) -0.0196(11)
C9 0.0345(11) 0.0402(12) 0.0265(11) 0.0139(9) -0.0031(9) -0.0173(10)
C10 0.0329(12) 0.0445(14) 0.0471(14) 0.0081(11) -0.0078(11) -0.0097(11)
C11 0.0386(13) 0.0583(17) 0.0495(15) 0.0083(13) -0.0154(12) -0.0204(12)
C12 0.0423(13) 0.0509(15) 0.0316(12) 0.0061(11) -0.0034(10) -0.0199(12)
C13 0.0357(13) 0.0547(16) 0.0282(12) 0.0044(11) -0.0015(10) -0.0063(11)
C14 0.0321(12) 0.0584(16) 0.0284(11) 0.0095(11) -0.0054(9) -0.0132(11)
C15 0.0627(19) 0.072(2) 0.0458(16) -0.0063(14) -0.0069(14) -0.0283(17)
C16 0.0271(10) 0.0281(10) 0.0328(11) 0.0016(9) -0.0031(8) -0.0123(9)
C17 0.0235(10) 0.0342(12) 0.0336(11) -0.0007(9) -0.0041(9) -0.0012(9)
C18 0.0223(10) 0.0353(11) 0.0312(11) 0.0042(9) -0.0060(8) -0.0100(9)
C19 0.0330(12) 0.0367(12) 0.0418(13) 0.0064(10) -0.0116(10) -0.0068(10)
C20 0.0464(14) 0.0521(16) 0.0411(14) 0.0132(12) -0.0204(12) -0.0166(12)
C21 0.0475(14) 0.0560(16) 0.0340(12) 0.0026(11) -0.0085(11) -0.0291(13)
C22 0.0394(13) 0.0361(12) 0.0436(14) -0.0035(10) -0.0041(11) -0.0145(11)
C23 0.0296(11) 0.0339(12) 0.0367(12) 0.0053(9) -0.0083(9) -0.0112(9)
C24 0.084(2) 0.077(2) 0.0436(16) -0.0036(15) -0.0179(16) -0.0393(19)
O3 0.0431(10) 0.0694(14) 0.0507(11) 0.0175(10) -0.0108(9) -0.0154(10)
C27 0.0406(15) 0.072(2) 0.072(2) 0.0019(17) -0.0048(14) -0.0189(15)
C26 0.079(2) 0.068(2) 0.0545(19) 0.0007(16) -0.0250(17) -0.0199(18)
C28 0.056(2) 0.163(5) 0.081(3) 0.058(3) -0.0083(19) -0.043(3)
C25 0.112(3) 0.074(2) 0.0454(18) 0.0090(16) -0.0063(19) -0.041(2)

loop_
_atom_type_symbol
_atom_type_description
_atom_type_scat_dispersion_real
_atom_type_scat_dispersion_imag
_atom_type_scat_source
C C 0.0033 0.0016 'International Tables Vol C Tables 4.2.6.8 and 6.1.1.4'
H H 0.0000 0.0000 'International Tables Vol C Tables 4.2.6.8 and 6.1.1.4'
N N 0.0061 0.0033 'International Tables Vol C Tables 4.2.6.8 and 6.1.1.4'
O O 0.0106 0.0060 'International Tables Vol C Tables 4.2.6.8 and 6.1.1.4'
P P 0.1023 0.0942 'International Tables Vol C Tables 4.2.6.8 and 6.1.1.4'
Pt Pt -1.7033 8.3905 'International Tables Vol C Tables 4.2.6.8 and 6.1.1.4'

loop_
_geom_angle_atom_site_label_1
_geom_angle_atom_site_label_2
_geom_angle_atom_site_label_3
_geom_angle
C7 Pt1 N2 78.92(7)
C7 Pt1 P2 89.97(6)
N2 Pt1 P2 164.18(5)
C7 Pt1 P1 164.73(6)
N2 Pt1 P1 98.79(5)
P2 Pt1 P1 94.84(2)
C2 P1 C1 98.69(12)
C2 P1 C3 101.57(14)
C1 P1 C3 104.63(12)
C2 P1 Pt1 117.73(9)
C1 P1 Pt1 110.83(9)
C3 P1 Pt1 120.53(9)
C4 P2 C5 104.49(16)
C4 P2 C6 103.74(15)
C5 P2 C6 99.30(14)
C4 P2 Pt1 116.74(10)
C5 P2 Pt1 111.59(10)
C6 P2 Pt1 118.74(10)
C7 N1 C16 119.40(17)
C7 N1 C8 121.29(18)
C16 N1 C8 119.30(18)
C16 N2 C17 115.06(17)
C16 N2 Pt1 115.77(14)
C17 N2 Pt1 128.13(13)
O1 C7 N1 120.30(18)
O1 C7 Pt1 127.20(16)
N1 C7 Pt1 112.14(13)
N1 C8 C9 113.22(18)
C10 C9 C14 117.6(2)
C10 C9 C8 121.1(2)
C14 C9 C8 121.3(2)
C11 C10 C9 121.1(2)
C10 C11 C12 121.5(2)
C11 C12 C13 117.4(2)
C11 C12 C15 121.8(2)
C13 C12 C15 120.8(3)
C14 C13 C12 121.4(2)
C13 C14 C9 121.0(2)
O2 C16 N2 126.9(2)
O2 C16 N1 119.59(19)
N2 C16 N1 113.54(18)
N2 C17 C18 115.07(18)
C23 C18 C19 118.0(2)
C23 C18 C17 122.79(19)
C19 C18 C17 119.1(2)
C20 C19 C18 120.4(2)
C19 C20 C21 121.8(2)
C22 C21 C20 117.5(2)
C22 C21 C24 121.4(3)
C20 C21 C24 121.1(3)
C21 C22 C23 121.1(2)
C22 C23 C18 121.1(2)
C26 O3 C27 115.2(2)
O3 C27 C28 110.0(3)
O3 C26 C25 109.8(3)

loop_
_geom_bond_atom_site_label_1
_geom_bond_atom_site_label_2
_geom_bond_distance
Pt1 C7 2.0527(19)
Pt1 N2 2.0574(16)
Pt1 P2 2.2526(6)
Pt1 P1 2.3549(5)
P1 C2 1.817(3)
P1 C1 1.818(2)
P1 C3 1.819(2)
P2 C4 1.806(3)
P2 C5 1.811(3)
P2 C6 1.821(3)
O1 C7 1.236(2)
O2 C16 1.236(3)
N1 C7 1.357(3)
N1 C16 1.407(3)
N1 C8 1.470(3)
N2 C16 1.340(3)
N2 C17 1.456(3)
C8 C9 1.508(3)
C9 C10 1.386(3)
C9 C14 1.389(3)
C10 C11 1.381(4)
C11 C12 1.386(4)
C12 C13 1.387(3)
C12 C15 1.509(4)
C13 C14 1.384(4)
C17 C18 1.512(3)
C18 C23 1.389(3)
C18 C19 1.391(3)
C19 C20 1.385(4)
C20 C21 1.388(4)
C21 C22 1.387(4)
C21 C24 1.510(4)
C22 C23 1.388(3)
O3 C26 1.401(4)
O3 C27 1.409(3)
C27 C28 1.467(5)
C26 C25 1.488(5)
